data_7043220
loop_
_publ_author_name
'Mukherjee, Debabrata'
'Shirase, Satoru'
'Beckerle, Klaus'
'Spaniol, Thomas Paul'
'Mashima, Kazushi'
'Okuda, Jun'

_publ_section_title
;
 Group 2 metal (Mg, Ca, Sr) silylamides supported by a cyclen-derived
 macrocyclic polyamine
;
_journal_name_full 'Dalton Trans.'
_journal_paper_doi 10.1039/C7DT01727H
_journal_year 2017
_chemical_formula_moiety 'C15 H39 Mg N5 Si2'
_chemical_formula_sum 'C15 H39 Mg N5 Si2'
_chemical_formula_weight 370.00
_chemical_name_systematic
;
 ?
;
_chemical_properties_physical ', Air-sensitive,Moisture-sensitive,Oxygen-sensitive'
_space_group_crystal_system orthorhombic
_space_group_IT_number 61
_space_group_name_Hall '-P 2ac 2ab'
_space_group_name_H-M_alt 'P b c a'
_symmetry_space_group_name_Hall '-P 2ac 2ab'
_symmetry_space_group_name_H-M 'P b c a'
_atom_sites_solution_hydrogens mixed
_audit_creation_method SHELXL-2013
_audit_update_record
;
2017-03-13 deposited with the CCDC.
2017-06-02 downloaded from the CCDC.
;
_cell_angle_alpha 90
_cell_angle_beta 90
_cell_angle_gamma 90
_cell_formula_units_Z 8
_cell_length_a 17.331(15)
_cell_length_b 13.273(12)
_cell_length_c 18.878(18)
_cell_measurement_reflns_used 1270
_cell_measurement_temperature 110(2)
_cell_measurement_theta_max 25.76
_cell_measurement_theta_min 2.16
_cell_volume 4343(7)
_computing_cell_refinement 'Bruker SAINT'
_computing_data_collection 'Bruker APEX2'
_computing_data_reduction 'Bruker SAINT'
_computing_structure_refinement 'SHELXL-2014/7 (Sheldrick, 2014)'
_computing_structure_solution 'SIR-92 (Altomare, 1994)'
_diffrn_ambient_temperature 110(2)
_diffrn_measured_fraction_theta_full 1.000
_diffrn_measured_fraction_theta_max 0.984
_diffrn_measurement_device_type 'Bruker APEX CCD'
_diffrn_measurement_method '\w scans'
_diffrn_radiation_monochromator 'multilayer optics'
_diffrn_radiation_source microsource
_diffrn_radiation_type MoK\a
_diffrn_radiation_wavelength 0.71073
_diffrn_reflns_av_R_equivalents 0.0582
_diffrn_reflns_av_unetI/netI 0.0435
_diffrn_reflns_Laue_measured_fraction_full 1.000
_diffrn_reflns_Laue_measured_fraction_max 0.984
_diffrn_reflns_limit_h_max 21
_diffrn_reflns_limit_h_min -21
_diffrn_reflns_limit_k_max 14
_diffrn_reflns_limit_k_min -16
_diffrn_reflns_limit_l_max 23
_diffrn_reflns_limit_l_min -20
_diffrn_reflns_number 24014
_diffrn_reflns_point_group_measured_fraction_full 1.000
_diffrn_reflns_point_group_measured_fraction_max 0.984
_diffrn_reflns_theta_full 25.242
_diffrn_reflns_theta_max 26.045
_diffrn_reflns_theta_min 2.158
_exptl_absorpt_coefficient_mu 0.199
_exptl_absorpt_correction_T_max 0.7453
_exptl_absorpt_correction_T_min 0.2889
_exptl_absorpt_correction_type multi-scan
_exptl_absorpt_process_details 'SADABS Bruker'
_exptl_crystal_colour colourless
_exptl_crystal_density_diffrn 1.132
_exptl_crystal_description block
_exptl_crystal_F_000 1632
_exptl_crystal_recrystallization_method 'Re-crystallisation from solvent: pentane'
_exptl_crystal_size_max 0.490
_exptl_crystal_size_mid 0.450
_exptl_crystal_size_min 0.210
_refine_diff_density_max 0.373
_refine_diff_density_min -0.195
_refine_diff_density_rms 0.056
_refine_ls_extinction_method none
_refine_ls_goodness_of_fit_ref 1.040
_refine_ls_hydrogen_treatment mixed
_refine_ls_matrix_type full
_refine_ls_number_parameters 221
_refine_ls_number_reflns 4227
_refine_ls_number_restraints 0
_refine_ls_restrained_S_all 1.040
_refine_ls_R_factor_all 0.0509
_refine_ls_R_factor_gt 0.0394
_refine_ls_shift/su_max 0.001
_refine_ls_shift/su_mean 0.000
_refine_ls_structure_factor_coef Fsqd
_refine_ls_weighting_details 'w=1/[\s^2^(Fo^2^)+(0.0500P)^2^+1.5891P] where P=(Fo^2^+2Fc^2^)/3'
_refine_ls_weighting_scheme calc
_refine_ls_wR_factor_gt 0.0962
_refine_ls_wR_factor_ref 0.1046
_reflns_Friedel_coverage 0.000
_reflns_number_gt 3505
_reflns_number_total 4227
_reflns_threshold_expression 'I > 2\s(I)'
_cod_data_source_file c7dt01727h2.cif
_cod_data_source_block 5
_cod_database_code 7043220
_shelx_space_group_comment
;
The symmetry employed for this shelxl refinement is uniquely defined
by the following loop, which should always be used as a source of
symmetry information in preference to the above space-group names.
They are only intended as comments.
;
_shelx_estimated_absorpt_t_min 0.909
_shelx_estimated_absorpt_t_max 0.959
_shelxl_version_number 2013-4

loop_
_space_group_symop_operation_xyz
'x, y, z'
'-x+1/2, -y, z+1/2'
'x+1/2, -y+1/2, -z'
'-x, y+1/2, -z+1/2'
'-x, -y, -z'
'x-1/2, y, -z-1/2'
'-x-1/2, y-1/2, z'
'x, -y-1/2, z-1/2'

loop_
_atom_site_label
_atom_site_type_symbol
_atom_site_fract_x
_atom_site_fract_y
_atom_site_fract_z
_atom_site_U_iso_or_equiv
_atom_site_adp_type
_atom_site_occupancy
_atom_site_site_symmetry_order
_atom_site_calc_flag
_atom_site_refinement_flags_posn
_atom_site_refinement_flags_adp
Si1 Si 0.20266(3) 0.68698(4) 0.67644(3) 0.02152(14) Uani 1 1 d . .
H1 H 0.2582(12) 0.7127(14) 0.7289(10) 0.026 Uiso 1 1 d . U
Si2 Si 0.08633(3) 0.52497(4) 0.65823(3) 0.02458(15) Uani 1 1 d . .
H2 H 0.0323(12) 0.4789(15) 0.6997(10) 0.029 Uiso 1 1 d . U
Mg1 Mg 0.14542(3) 0.58626(4) 0.81552(3) 0.01926(16) Uani 1 1 d . .
N1 N 0.17647(9) 0.68146(12) 0.89199(8) 0.0245(4) Uani 1 1 d . .
N2 N 0.25827(9) 0.51388(11) 0.85038(8) 0.0231(3) Uani 1 1 d . .
N3 N 0.10229(9) 0.44336(12) 0.86056(8) 0.0252(4) Uani 1 1 d . .
N4 N 0.02742(9) 0.63823(12) 0.85449(8) 0.0250(4) Uani 1 1 d . .
N5 N 0.14407(9) 0.59717(11) 0.70899(8) 0.0228(3) Uani 1 1 d . .
C1 C 0.24443(12) 0.65852(15) 0.93192(10) 0.0287(4) Uani 1 1 d . .
H1A H 0.2307 0.6189 0.9745 0.034 Uiso 1 1 calc R U
H1B H 0.2698 0.7216 0.9475 0.034 Uiso 1 1 calc R U
C2 C 0.29839(11) 0.59873(15) 0.88538(11) 0.0283(4) Uani 1 1 d . .
H2A H 0.3206 0.6437 0.8488 0.034 Uiso 1 1 calc R U
H2B H 0.3413 0.5722 0.9145 0.034 Uiso 1 1 calc R U
C3 C 0.23805(12) 0.43488(14) 0.90228(10) 0.0285(4) Uani 1 1 d . .
H3A H 0.2704 0.4433 0.9451 0.034 Uiso 1 1 calc R U
H3B H 0.2497 0.3680 0.8817 0.034 Uiso 1 1 calc R U
C4 C 0.15331(11) 0.43831(15) 0.92348(10) 0.0286(4) Uani 1 1 d . .
H4A H 0.1406 0.3775 0.9514 0.034 Uiso 1 1 calc R U
H4B H 0.1441 0.4980 0.9538 0.034 Uiso 1 1 calc R U
C5 C 0.02126(12) 0.45798(15) 0.88168(11) 0.0312(5) Uani 1 1 d . .
H5A H 0.0084 0.4094 0.9197 0.037 Uiso 1 1 calc R U
H5B H -0.0125 0.4433 0.8406 0.037 Uiso 1 1 calc R U
C6 C 0.00484(12) 0.56299(15) 0.90755(10) 0.0301(5) Uani 1 1 d . .
H6A H -0.0509 0.5698 0.9179 0.036 Uiso 1 1 calc R U
H6B H 0.0336 0.5753 0.9520 0.036 Uiso 1 1 calc R U
C7 C 0.04481(12) 0.73534(15) 0.88870(11) 0.0314(5) Uani 1 1 d . .
H7A H 0.0012 0.7547 0.9197 0.038 Uiso 1 1 calc R U
H7B H 0.0505 0.7880 0.8519 0.038 Uiso 1 1 calc R U
C8 C 0.11819(12) 0.73020(15) 0.93245(10) 0.0299(4) Uani 1 1 d . .
H8A H 0.1352 0.7990 0.9453 0.036 Uiso 1 1 calc R U
H8B H 0.1086 0.6921 0.9767 0.036 Uiso 1 1 calc R U
C9 C 0.30839(12) 0.47262(16) 0.79478(11) 0.0328(5) Uani 1 1 d . .
H9A H 0.3567 0.4488 0.8160 0.049 Uiso 1 1 calc R U
H9B H 0.3197 0.5252 0.7599 0.049 Uiso 1 1 calc R U
H9C H 0.2822 0.4163 0.7714 0.049 Uiso 1 1 calc R U
C10 C 0.10808(14) 0.34992(15) 0.81980(12) 0.0359(5) Uani 1 1 d . .
H10A H 0.1615 0.3402 0.8043 0.054 Uiso 1 1 calc R U
H10B H 0.0743 0.3540 0.7782 0.054 Uiso 1 1 calc R U
H10C H 0.0922 0.2930 0.8495 0.054 Uiso 1 1 calc R U
C11 C -0.03359(12) 0.65184(18) 0.80167(11) 0.0356(5) Uani 1 1 d . .
H11A H -0.0479 0.5862 0.7818 0.053 Uiso 1 1 calc R U
H11B H -0.0149 0.6959 0.7637 0.053 Uiso 1 1 calc R U
H11C H -0.0788 0.6825 0.8242 0.053 Uiso 1 1 calc R U
C12 C 0.15015(13) 0.80450(15) 0.65242(11) 0.0321(5) Uani 1 1 d . .
H12A H 0.1151 0.7908 0.6128 0.048 Uiso 1 1 calc R U
H12B H 0.1873 0.8565 0.6385 0.048 Uiso 1 1 calc R U
H12C H 0.1204 0.8281 0.6933 0.048 Uiso 1 1 calc R U
C13 C 0.25998(12) 0.64855(16) 0.59716(10) 0.0310(5) Uani 1 1 d . .
H13A H 0.2895 0.5876 0.6082 0.047 Uiso 1 1 calc R U
H13B H 0.2955 0.7030 0.5842 0.047 Uiso 1 1 calc R U
H13C H 0.2250 0.6349 0.5575 0.047 Uiso 1 1 calc R U
C14 C 0.03028(13) 0.59368(18) 0.58885(11) 0.0370(5) Uani 1 1 d . .
H14A H 0.0011 0.6486 0.6109 0.055 Uiso 1 1 calc R U
H14B H -0.0055 0.5470 0.5657 0.055 Uiso 1 1 calc R U
H14C H 0.0659 0.6215 0.5536 0.055 Uiso 1 1 calc R U
C15 C 0.13745(13) 0.42048(16) 0.61238(12) 0.0377(5) Uani 1 1 d . .
H15A H 0.1774 0.4484 0.5813 0.057 Uiso 1 1 calc R U
H15B H 0.1005 0.3818 0.5840 0.057 Uiso 1 1 calc R U
H15C H 0.1614 0.3762 0.6476 0.057 Uiso 1 1 calc R U

loop_
_atom_site_aniso_label
_atom_site_aniso_U_11
_atom_site_aniso_U_22
_atom_site_aniso_U_33
_atom_site_aniso_U_23
_atom_site_aniso_U_13
_atom_site_aniso_U_12
Si1 0.0234(3) 0.0268(3) 0.0144(3) -0.00056(19) -0.0004(2) -0.0016(2)
Si2 0.0240(3) 0.0312(3) 0.0185(3) -0.0035(2) 0.0016(2) -0.0048(2)
Mg1 0.0217(3) 0.0223(3) 0.0138(3) -0.0007(2) 0.0009(2) -0.0008(2)
N1 0.0279(9) 0.0287(9) 0.0170(8) -0.0038(6) -0.0021(7) 0.0036(7)
N2 0.0247(8) 0.0243(8) 0.0203(8) 0.0020(6) 0.0033(7) 0.0018(6)
N3 0.0290(9) 0.0242(8) 0.0223(8) -0.0009(6) 0.0037(7) -0.0033(7)
N4 0.0231(8) 0.0306(9) 0.0213(8) 0.0012(7) 0.0019(7) 0.0016(7)
N5 0.0263(8) 0.0278(8) 0.0143(7) -0.0013(6) 0.0005(6) -0.0018(6)
C1 0.0351(11) 0.0289(10) 0.0223(10) -0.0011(8) -0.0072(9) -0.0040(8)
C2 0.0240(10) 0.0311(11) 0.0299(11) 0.0030(8) -0.0057(8) -0.0018(8)
C3 0.0336(11) 0.0254(10) 0.0266(10) 0.0072(8) 0.0011(9) 0.0027(8)
C4 0.0350(11) 0.0282(10) 0.0226(10) 0.0060(8) 0.0041(9) -0.0024(8)
C5 0.0293(11) 0.0352(11) 0.0290(11) 0.0040(9) 0.0058(9) -0.0083(9)
C6 0.0258(10) 0.0403(12) 0.0243(10) 0.0009(8) 0.0076(8) -0.0004(9)
C7 0.0336(12) 0.0294(11) 0.0311(11) -0.0048(8) 0.0073(9) 0.0067(9)
C8 0.0369(12) 0.0307(11) 0.0222(10) -0.0076(8) 0.0037(9) -0.0012(9)
C9 0.0312(11) 0.0352(11) 0.0320(11) 0.0004(9) 0.0088(9) 0.0055(9)
C10 0.0467(13) 0.0260(11) 0.0350(12) -0.0022(9) 0.0052(10) -0.0052(9)
C11 0.0255(11) 0.0499(13) 0.0313(11) 0.0011(10) -0.0016(9) 0.0072(9)
C12 0.0368(12) 0.0314(11) 0.0282(11) 0.0004(8) -0.0058(9) -0.0003(9)
C13 0.0318(11) 0.0381(12) 0.0232(10) -0.0044(8) 0.0054(9) -0.0061(9)
C14 0.0319(12) 0.0517(14) 0.0274(11) -0.0023(9) -0.0065(9) -0.0062(10)
C15 0.0386(13) 0.0356(12) 0.0388(13) -0.0134(9) 0.0050(10) -0.0081(9)

loop_
_atom_type_symbol
_atom_type_description
_atom_type_scat_dispersion_real
_atom_type_scat_dispersion_imag
_atom_type_scat_source
C C 0.0033 0.0016 'International Tables Vol C Tables 4.2.6.8 and 6.1.1.4'
H H 0.0000 0.0000 'International Tables Vol C Tables 4.2.6.8 and 6.1.1.4'
N N 0.0061 0.0033 'International Tables Vol C Tables 4.2.6.8 and 6.1.1.4'
Mg Mg 0.0486 0.0363 'International Tables Vol C Tables 4.2.6.8 and 6.1.1.4'
Si Si 0.0817 0.0704 'International Tables Vol C Tables 4.2.6.8 and 6.1.1.4'

loop_
_geom_angle_atom_site_label_1
_geom_angle_atom_site_label_2
_geom_angle_atom_site_label_3
_geom_angle
N5 Si1 C12 112.80(11)
N5 Si1 C13 114.85(10)
C12 Si1 C13 107.08(11)
C12 Si1 Mg1 114.20(8)
C13 Si1 Mg1 136.82(8)
N5 Si1 H1 108.9(8)
C12 Si1 H1 107.4(8)
C13 Si1 H1 105.3(8)
Mg1 Si1 H1 74.4(8)
N5 Si2 C15 113.96(11)
N5 Si2 C14 115.47(11)
C15 Si2 C14 106.59(12)
C15 Si2 Mg1 117.56(9)
C14 Si2 Mg1 133.10(9)
N5 Si2 H2 109.6(8)
C15 Si2 H2 105.0(8)
C14 Si2 H2 105.3(9)
Mg1 Si2 H2 78.7(8)
N1 Mg1 N5 132.86(8)
N1 Mg1 N3 110.92(9)
N5 Mg1 N3 116.21(7)
N1 Mg1 N2 79.99(8)
N5 Mg1 N2 109.19(7)
N3 Mg1 N2 79.46(8)
N1 Mg1 N4 79.43(8)
N5 Mg1 N4 106.84(7)
N3 Mg1 N4 80.33(7)
N2 Mg1 N4 143.61(7)
N1 Mg1 Si1 104.65(8)
N3 Mg1 Si1 143.35(5)
N2 Mg1 Si1 98.71(6)
N4 Mg1 Si1 115.38(5)
C4 Mg1 Si1 152.88(5)
N1 Mg1 Si2 155.13(5)
N3 Mg1 Si2 91.73(6)
N2 Mg1 Si2 115.47(5)
N4 Mg1 Si2 95.05(6)
C4 Mg1 Si2 119.98(7)
C8 N1 C1 113.48(16)
C8 N1 Mg1 119.07(14)
C1 N1 Mg1 117.97(13)
C9 N2 C3 110.48(16)
C9 N2 C2 108.98(16)
C3 N2 C2 110.84(16)
C9 N2 Mg1 117.32(13)
C3 N2 Mg1 106.71(12)
C2 N2 Mg1 102.22(12)
C10 N3 C5 108.63(16)
C10 N3 C4 110.02(16)
C5 N3 C4 110.97(16)
C10 N3 Mg1 120.15(14)
C5 N3 Mg1 108.28(12)
C4 N3 Mg1 98.36(12)
C11 N4 C6 110.86(17)
C11 N4 C7 109.77(16)
C6 N4 C7 110.54(16)
C11 N4 Mg1 117.72(13)
C6 N4 Mg1 104.68(12)
C7 N4 Mg1 102.86(12)
Si1 N5 Si2 123.64(11)
Si1 N5 Mg1 114.09(8)
Si2 N5 Mg1 122.24(9)
N1 C1 C2 108.38(16)
N1 C1 H1A 110.0
C2 C1 H1A 110.0
N1 C1 H1B 110.0
C2 C1 H1B 110.0
H1A C1 H1B 108.4
N2 C2 C1 111.67(17)
N2 C2 H2A 109.3
C1 C2 H2A 109.3
N2 C2 H2B 109.3
C1 C2 H2B 109.3
H2A C2 H2B 107.9
N2 C3 C4 112.45(16)
N2 C3 H3A 109.1
C4 C3 H3A 109.1
N2 C3 H3B 109.1
C4 C3 H3B 109.1
H3A C3 H3B 107.8
N3 C4 C3 111.47(17)
N3 C4 Mg1 50.47(9)
C3 C4 Mg1 83.01(11)
N3 C4 H4A 109.3
C3 C4 H4A 109.3
Mg1 C4 H4A 159.8
N3 C4 H4B 109.3
C3 C4 H4B 109.3
Mg1 C4 H4B 81.6
H4A C4 H4B 108.0
N3 C5 C6 112.98(16)
N3 C5 H5A 109.0
C6 C5 H5A 109.0
N3 C5 H5B 109.0
C6 C5 H5B 109.0
H5A C5 H5B 107.8
N4 C6 C5 111.00(17)
N4 C6 H6A 109.4
C5 C6 H6A 109.4
N4 C6 H6B 109.4
C5 C6 H6B 109.4
H6A C6 H6B 108.0
N4 C7 C8 111.76(16)
N4 C7 H7A 109.3
C8 C7 H7A 109.3
N4 C7 H7B 109.3
C8 C7 H7B 109.3
H7A C7 H7B 107.9
N1 C8 C7 108.86(17)
N1 C8 H8A 109.9
C7 C8 H8A 109.9
N1 C8 H8B 109.9
C7 C8 H8B 109.9
H8A C8 H8B 108.3
N2 C9 H9A 109.5
N2 C9 H9B 109.5
H9A C9 H9B 109.5
N2 C9 H9C 109.5
H9A C9 H9C 109.5
H9B C9 H9C 109.5
N3 C10 H10A 109.5
N3 C10 H10B 109.5
H10A C10 H10B 109.5
N3 C10 H10C 109.5
H10A C10 H10C 109.5
H10B C10 H10C 109.5
N4 C11 H11A 109.5
N4 C11 H11B 109.5
H11A C11 H11B 109.5
N4 C11 H11C 109.5
H11A C11 H11C 109.5
H11B C11 H11C 109.5
Si1 C12 H12A 109.5
Si1 C12 H12B 109.5
H12A C12 H12B 109.5
Si1 C12 H12C 109.5
H12A C12 H12C 109.5
H12B C12 H12C 109.5
Si1 C13 H13A 109.5
Si1 C13 H13B 109.5
H13A C13 H13B 109.5
Si1 C13 H13C 109.5
H13A C13 H13C 109.5
H13B C13 H13C 109.5
Si2 C14 H14A 109.5
Si2 C14 H14B 109.5
H14A C14 H14B 109.5
Si2 C14 H14C 109.5
H14A C14 H14C 109.5
H14B C14 H14C 109.5
Si2 C15 H15A 109.5
Si2 C15 H15B 109.5
H15A C15 H15B 109.5
Si2 C15 H15C 109.5
H15A C15 H15C 109.5
H15B C15 H15C 109.5

loop_
_geom_bond_atom_site_label_1
_geom_bond_atom_site_label_2
_geom_bond_distance
Si1 N5 1.6823(19)
Si1 C12 1.862(2)
Si1 C13 1.867(2)
Si1 Mg1 3.109(2)
Si1 H1 1.42(2)
Si2 N5 1.6845(18)
Si2 C15 1.860(2)
Si2 C14 1.868(2)
Si2 Mg1 3.244(3)
Si2 H2 1.36(2)
Mg1 N1 1.992(2)
Mg1 N5 2.016(2)
Mg1 N3 2.209(2)
Mg1 N2 2.276(2)
Mg1 N4 2.280(2)
Mg1 C4 2.834(3)
N1 C8 1.422(3)
N1 C1 1.431(3)
N2 C9 1.468(3)
N2 C3 1.477(2)
N2 C2 1.479(3)
N3 C10 1.463(3)
N3 C5 1.473(3)
N3 C4 1.482(3)
N4 C11 1.465(3)
N4 C6 1.468(3)
N4 C7 1.473(3)
C1 C2 1.509(3)
C1 H1A 0.9900
C1 H1B 0.9900
C2 H2A 0.9900
C2 H2B 0.9900
C3 C4 1.523(3)
C3 H3A 0.9900
C3 H3B 0.9900
C4 H4A 0.9900
C4 H4B 0.9900
C5 C6 1.504(3)
C5 H5A 0.9900
C5 H5B 0.9900
C6 H6A 0.9900
C6 H6B 0.9900
C7 C8 1.518(3)
C7 H7A 0.9900
C7 H7B 0.9900
C8 H8A 0.9900
C8 H8B 0.9900
C9 H9A 0.9800
C9 H9B 0.9800
C9 H9C 0.9800
C10 H10A 0.9800
C10 H10B 0.9800
C10 H10C 0.9800
C11 H11A 0.9800
C11 H11B 0.9800
C11 H11C 0.9800
C12 H12A 0.9800
C12 H12B 0.9800
C12 H12C 0.9800
C13 H13A 0.9800
C13 H13B 0.9800
C13 H13C 0.9800
C14 H14A 0.9800
C14 H14B 0.9800
C14 H14C 0.9800
C15 H15A 0.9800
C15 H15B 0.9800
C15 H15C 0.9800

loop_
_geom_torsion_atom_site_label_1
_geom_torsion_atom_site_label_2
_geom_torsion_atom_site_label_3
_geom_torsion_atom_site_label_4
_geom_torsion
C12 Si1 N5 Si2 77.43(13)
C13 Si1 N5 Si2 -45.65(15)
Mg1 Si1 N5 Si2 177.73(17)
C12 Si1 N5 Mg1 -100.31(11)
C13 Si1 N5 Mg1 136.62(10)
C15 Si2 N5 Si1 78.33(14)
C14 Si2 N5 Si1 -45.57(15)
Mg1 Si2 N5 Si1 -177.55(19)
C15 Si2 N5 Mg1 -104.12(13)
C14 Si2 N5 Mg1 131.99(11)
C8 N1 C1 C2 174.73(16)
Mg1 N1 C1 C2 28.6(2)
C9 N2 C2 C1 167.81(16)
C3 N2 C2 C1 -70.4(2)
Mg1 N2 C2 C1 42.99(17)
N1 C1 C2 N2 -49.2(2)
C9 N2 C3 C4 -137.26(18)
C2 N2 C3 C4 101.84(19)
Mg1 N2 C3 C4 -8.69(19)
C10 N3 C4 C3 66.0(2)
C5 N3 C4 C3 -173.71(15)
Mg1 N3 C4 C3 -60.39(16)
C10 N3 C4 Mg1 126.43(17)
C5 N3 C4 Mg1 -113.32(15)
N2 C3 C4 N3 49.2(2)
N2 C3 C4 Mg1 6.72(14)
C10 N3 C5 C6 -165.51(17)
C4 N3 C5 C6 73.4(2)
Mg1 N3 C5 C6 -33.5(2)
C11 N4 C6 C5 83.6(2)
C7 N4 C6 C5 -154.48(17)
Mg1 N4 C6 C5 -44.36(18)
N3 C5 C6 N4 55.3(2)
C11 N4 C7 C8 -168.18(16)
C6 N4 C7 C8 69.2(2)
Mg1 N4 C7 C8 -42.08(18)
C1 N1 C8 C7 -170.83(16)
Mg1 N1 C8 C7 -25.1(2)
N4 C7 C8 N1 46.2(2)
